data_4031909
loop_
_publ_author_name
'Wei, Pei-Shun'
'Wang, Meng-Xue'
'Xu, Dong-Cheng'
'Xie, Jian-Wu'

_publ_section_title
;
 Synthesis of 2,3-Dihydrothieno(2,3-b)quinolines and Thieno(2,3-b)-
 quinolines via an Unexpected Domino Aza-MBH/Alkylation/Aldol Reaction.
;
_journal_issue 3
_journal_name_full 'The Journal of organic chemistry'
_journal_page_first 1216
_journal_page_last 1222
_journal_paper_doi 10.1021/acs.joc.5b02369
_journal_volume 81
_journal_year 2016
_chemical_formula_moiety 'C18 H19 N O5 S'
_chemical_formula_sum 'C18 H19 N O5 S'
_chemical_formula_weight 361.41
_chemical_name_systematic
; 
 ? 
;
_space_group_IT_number 14
_symmetry_cell_setting monoclinic
_symmetry_space_group_name_Hall '-P 2ybc'
_symmetry_space_group_name_H-M 'P 1 21/c 1'
_atom_sites_solution_primary direct
_atom_sites_solution_secondary difmap
_audit_creation_method SHELXL-97
_cell_angle_alpha 90.00
_cell_angle_beta 92.5750(10)
_cell_angle_gamma 90.00
_cell_formula_units_Z 4
_cell_length_a 16.5377(2)
_cell_length_b 7.97520(10)
_cell_length_c 13.0814(2)
_cell_measurement_temperature 296(2)
_cell_volume 1723.58(4)
_computing_cell_refinement 'Bruker XSCANS'
_computing_data_collection 'Bruker XSCANS'
_computing_data_reduction 'Bruker SHELXTL'
_computing_molecular_graphics 'Bruker SHELXTL'
_computing_publication_material 'Bruker SHELXTL'
_computing_structure_refinement 'SHELXL-97 (Sheldrick, 1997)'
_computing_structure_solution 'SHELXS-97 (Sheldrick, 1990)'
_diffrn_ambient_temperature 296(2)
_diffrn_measured_fraction_theta_full 0.995
_diffrn_measured_fraction_theta_max 0.995
_diffrn_measurement_device_type 'Bruker P4'
_diffrn_measurement_method '\w scans'
_diffrn_radiation_monochromator graphite
_diffrn_radiation_source 'fine-focus sealed tube'
_diffrn_radiation_type MoK\a
_diffrn_radiation_wavelength 0.71073
_diffrn_reflns_av_R_equivalents 0.0172
_diffrn_reflns_av_sigmaI/netI 0.0140
_diffrn_reflns_limit_h_max 21
_diffrn_reflns_limit_h_min -18
_diffrn_reflns_limit_k_max 9
_diffrn_reflns_limit_k_min -10
_diffrn_reflns_limit_l_max 17
_diffrn_reflns_limit_l_min -17
_diffrn_reflns_number 14875
_diffrn_reflns_theta_full 27.56
_diffrn_reflns_theta_max 27.56
_diffrn_reflns_theta_min 1.23
_exptl_absorpt_coefficient_mu 0.217
_exptl_absorpt_correction_type none
_exptl_crystal_density_diffrn 1.393
_exptl_crystal_density_method 'not measured'
_exptl_crystal_F_000 760
_refine_diff_density_max 0.522
_refine_diff_density_min -0.406
_refine_diff_density_rms 0.045
_refine_ls_extinction_coef 0.0042(12)
_refine_ls_extinction_expression Fc^*^=kFc[1+0.001xFc^2^\l^3^/sin(2\q)]^-1/4^
_refine_ls_extinction_method SHELXL
_refine_ls_goodness_of_fit_ref 1.058
_refine_ls_matrix_type full
_refine_ls_number_parameters 227
_refine_ls_number_reflns 3960
_refine_ls_number_restraints 0
_refine_ls_restrained_S_all 1.058
_refine_ls_R_factor_all 0.0490
_refine_ls_R_factor_gt 0.0427
_refine_ls_shift/su_max 0.001
_refine_ls_shift/su_mean 0.000
_refine_ls_structure_factor_coef Fsqd
_refine_ls_weighting_details 'calc w=1/[\s^2^(Fo^2^)+(0.0678P)^2^+0.7323P] where P=(Fo^2^+2Fc^2^)/3'
_refine_ls_weighting_scheme calc
_refine_ls_wR_factor_gt 0.1263
_refine_ls_wR_factor_ref 0.1331
_reflns_number_gt 3416
_reflns_number_total 3960
_reflns_threshold_expression >2sigma(I)
_cod_data_source_file jo5b02369_si_002.cif
_cod_data_source_block a
_cod_depositor_comments
;
The following automatic conversions were performed:

'_symmetry_cell_setting' value 'Monoclinic' changed to 'monoclinic'
according to
/usr/data/users/saulius/crontab/automatic-downloads/current/ACS/lib/dictionaries/cif_core.dic
dictionary named 'cif_core.dic' version 2.4.2 from 2011-04-26.

Automatic conversion script
Id: cif_fix_values 4268 2015-11-12 08:31:59Z antanas 

2020-10-09
Z value and formula fixed to values more according to usual
chemical conventions.                 miguel
;
_cod_original_formula_sum 'C3.27 H3.45 N0.18 O0.91 S0.18'
_cod_original_formula_weight 65.71
_cod_original_formula_moiety 'C3.27 H3.45 N0.18 O0.91 S0.18'
_cod_original_formula_units_Z 22
_cod_original_sg_symbol_H-M P2(1)/c
_cod_database_code 4031909

loop_
_symmetry_equiv_pos_as_xyz
'x, y, z'
'-x, y+1/2, -z+1/2'
'-x, -y, -z'
'x, -y-1/2, z-1/2'

loop_
_atom_site_label
_atom_site_type_symbol
_atom_site_fract_x
_atom_site_fract_y
_atom_site_fract_z
_atom_site_U_iso_or_equiv
_atom_site_adp_type
_atom_site_occupancy
_atom_site_symmetry_multiplicity
_atom_site_calc_flag
_atom_site_refinement_flags
S1 S 0.21147(2) 0.38069(6) 0.80808(3) 0.04562(16) Uani 1 1 d .
N N 0.35486(9) 0.38486(18) 0.71995(10) 0.0398(3) Uani 1 1 d .
O1 O 0.28251(7) 0.16508(15) 1.01209(9) 0.0432(3) Uani 1 1 d .
H1A H 0.3247 0.1224 1.0349 0.065 Uiso 1 1 calc R
C5 C 0.31772(10) 0.3736(2) 0.80631(12) 0.0366(3) Uani 1 1 d .
C8 C 0.48190(10) 0.3688(2) 0.82378(12) 0.0365(3) Uani 1 1 d .
O3 O 0.13803(8) 0.39040(18) 1.08936(10) 0.0516(3) Uani 1 1 d .
C7 C 0.43827(10) 0.3836(2) 0.72831(12) 0.0376(3) Uani 1 1 d .
C14 C 0.21909(10) 0.6076(2) 0.96381(12) 0.0386(3) Uani 1 1 d .
C9 C 0.56737(10) 0.3690(2) 0.82639(13) 0.0421(4) Uani 1 1 d .
H9A H 0.5959 0.3580 0.8889 0.051 Uiso 1 1 calc R
O5 O 0.14699(8) 0.67649(16) 0.94484(11) 0.0526(3) Uani 1 1 d .
C4 C 0.35516(9) 0.3560(2) 0.90569(11) 0.0347(3) Uani 1 1 d .
C3 C 0.29626(9) 0.3365(2) 0.98993(11) 0.0348(3) Uani 1 1 d .
H3A H 0.3162 0.3958 1.0517 0.042 Uiso 1 1 calc R
C12 C 0.48235(12) 0.4014(2) 0.63896(13) 0.0466(4) Uani 1 1 d .
H12A H 0.4549 0.4132 0.5758 0.056 Uiso 1 1 calc R
C20 C 0.43733(10) 0.3544(2) 0.91361(12) 0.0373(3) Uani 1 1 d .
H20A H 0.4641 0.3440 0.9773 0.045 Uiso 1 1 calc R
O4 O 0.27912(8) 0.68222(17) 0.99000(11) 0.0539(3) Uani 1 1 d .
C13 C 0.14054(10) 0.3462(2) 0.99172(13) 0.0404(4) Uani 1 1 d .
C10 C 0.60933(11) 0.3851(2) 0.73844(14) 0.0446(4) Uani 1 1 d .
O2 O 0.08976(8) 0.2673(2) 0.94559(12) 0.0620(4) Uani 1 1 d .
C19 C 0.70068(12) 0.3865(3) 0.74158(17) 0.0606(6) Uani 1 1 d .
H19A H 0.7211 0.3734 0.8110 0.091 Uiso 1 1 calc R
H19B H 0.7193 0.4911 0.7150 0.091 Uiso 1 1 calc R
H19C H 0.7198 0.2959 0.7008 0.091 Uiso 1 1 calc R
C11 C 0.56488(12) 0.4016(3) 0.64454(14) 0.0498(4) Uani 1 1 d .
H11A H 0.5926 0.4129 0.5847 0.060 Uiso 1 1 calc R
C2 C 0.21642(9) 0.4179(2) 0.94650(11) 0.0358(3) Uani 1 1 d .
C15 C 0.13921(13) 0.8555(2) 0.96765(17) 0.0548(5) Uani 1 1 d .
H15A H 0.1893 0.9125 0.9533 0.066 Uiso 1 1 calc R
H15B H 0.0963 0.9035 0.9240 0.066 Uiso 1 1 calc R
C17 C 0.06206(14) 0.3565(3) 1.1381(2) 0.0679(6) Uani 1 1 d .
H17A H 0.0171 0.3679 1.0883 0.081 Uiso 1 1 calc R
H17B H 0.0622 0.2426 1.1640 0.081 Uiso 1 1 calc R
C16 C 0.1211(2) 0.8808(3) 1.0750(2) 0.0799(8) Uani 1 1 d .
H16A H 0.1165 0.9987 1.0885 0.120 Uiso 1 1 calc R
H16B H 0.1639 0.8342 1.1182 0.120 Uiso 1 1 calc R
H16C H 0.0710 0.8262 1.0888 0.120 Uiso 1 1 calc R
C18 C 0.0525(2) 0.4718(4) 1.2203(2) 0.0955(10) Uani 1 1 d .
H18A H 0.0025 0.4493 1.2522 0.143 Uiso 1 1 calc R
H18B H 0.0518 0.5843 1.1942 0.143 Uiso 1 1 calc R
H18C H 0.0967 0.4593 1.2698 0.143 Uiso 1 1 calc R

loop_
_atom_site_aniso_label
_atom_site_aniso_U_11
_atom_site_aniso_U_22
_atom_site_aniso_U_33
_atom_site_aniso_U_23
_atom_site_aniso_U_13
_atom_site_aniso_U_12
S1 0.0359(2) 0.0664(3) 0.0341(2) -0.00825(18) -0.00327(16) 0.00209(18)
N 0.0414(7) 0.0493(8) 0.0285(6) -0.0032(5) 0.0004(5) 0.0022(6)
O1 0.0436(6) 0.0433(7) 0.0427(6) 0.0043(5) 0.0003(5) -0.0031(5)
C5 0.0363(7) 0.0422(8) 0.0312(7) -0.0045(6) -0.0001(6) 0.0005(6)
C8 0.0370(8) 0.0416(8) 0.0311(7) -0.0015(6) 0.0035(6) -0.0018(6)
O3 0.0440(7) 0.0653(8) 0.0468(7) -0.0080(6) 0.0162(5) -0.0109(6)
C7 0.0411(8) 0.0412(8) 0.0307(7) -0.0025(6) 0.0038(6) -0.0002(6)
C14 0.0408(8) 0.0417(9) 0.0338(7) -0.0003(6) 0.0051(6) -0.0037(6)
C9 0.0386(8) 0.0522(10) 0.0358(8) -0.0028(7) 0.0034(6) -0.0033(7)
O5 0.0443(7) 0.0416(7) 0.0717(9) -0.0076(6) 0.0005(6) 0.0034(5)
C4 0.0369(7) 0.0390(8) 0.0283(7) -0.0021(6) 0.0021(6) -0.0019(6)
C3 0.0333(7) 0.0413(8) 0.0298(7) -0.0018(6) 0.0016(5) -0.0029(6)
C12 0.0519(10) 0.0588(11) 0.0295(8) -0.0012(7) 0.0058(7) 0.0028(8)
C20 0.0377(8) 0.0459(9) 0.0281(7) 0.0014(6) -0.0003(6) -0.0024(6)
O4 0.0488(7) 0.0463(7) 0.0658(8) 0.0004(6) -0.0047(6) -0.0119(6)
C13 0.0359(8) 0.0395(8) 0.0462(9) -0.0026(7) 0.0053(7) -0.0004(6)
C10 0.0410(8) 0.0499(10) 0.0436(9) -0.0059(7) 0.0106(7) -0.0017(7)
O2 0.0475(7) 0.0712(10) 0.0672(9) -0.0142(7) 0.0026(6) -0.0205(7)
C19 0.0433(10) 0.0865(16) 0.0529(11) -0.0100(10) 0.0144(8) -0.0047(10)
C11 0.0534(10) 0.0606(11) 0.0365(9) -0.0023(8) 0.0156(7) -0.0016(8)
C2 0.0338(7) 0.0421(8) 0.0316(7) -0.0045(6) 0.0026(6) -0.0027(6)
C15 0.0602(12) 0.0396(10) 0.0648(12) 0.0023(8) 0.0067(9) 0.0039(8)
C17 0.0552(12) 0.0745(15) 0.0768(15) -0.0052(12) 0.0355(11) -0.0085(10)
C16 0.115(2) 0.0528(13) 0.0746(16) -0.0075(11) 0.0323(15) 0.0079(13)
C18 0.111(2) 0.0827(19) 0.098(2) -0.0079(16) 0.0631(18) 0.0043(17)

loop_
_atom_type_symbol
_atom_type_description
_atom_type_scat_dispersion_real
_atom_type_scat_dispersion_imag
_atom_type_scat_source
C C 0.0033 0.0016 'International Tables Vol C Tables 4.2.6.8 and 6.1.1.4'
H H 0.0000 0.0000 'International Tables Vol C Tables 4.2.6.8 and 6.1.1.4'
N N 0.0061 0.0033 'International Tables Vol C Tables 4.2.6.8 and 6.1.1.4'
O O 0.0106 0.0060 'International Tables Vol C Tables 4.2.6.8 and 6.1.1.4'
S S 0.1246 0.1234 'International Tables Vol C Tables 4.2.6.8 and 6.1.1.4'

loop_
_geom_angle_atom_site_label_1
_geom_angle_atom_site_label_2
_geom_angle_atom_site_label_3
_geom_angle
C5 S1 C2 91.03(7)
C5 N C7 115.86(13)
N C5 C4 126.32(15)
N C5 S1 121.02(12)
C4 C5 S1 112.67(12)
C9 C8 C7 119.34(14)
C9 C8 C20 122.44(14)
C7 C8 C20 118.22(14)
C13 O3 C17 115.83(16)
N C7 C12 119.04(15)
N C7 C8 122.53(14)
C12 C7 C8 118.42(15)
O4 C14 O5 125.17(17)
O4 C14 C2 123.59(16)
O5 C14 C2 111.23(14)
C10 C9 C8 121.44(16)
C14 O5 C15 116.86(15)
C20 C4 C5 117.64(14)
C20 C4 C3 128.23(14)
C5 C4 C3 114.11(13)
O1 C3 C4 111.29(13)
O1 C3 C2 109.61(12)
C4 C3 C2 104.77(12)
C11 C12 C7 120.56(16)
C4 C20 C8 119.41(14)
O2 C13 O3 125.15(16)
O2 C13 C2 125.16(16)
O3 C13 C2 109.65(13)
C9 C10 C11 118.34(16)
C9 C10 C19 121.30(17)
C11 C10 C19 120.36(16)
C12 C11 C10 121.90(16)
C13 C2 C14 109.41(13)
C13 C2 C3 113.73(13)
C14 C2 C3 109.88(13)
C13 C2 S1 108.80(11)
C14 C2 S1 107.81(11)
C3 C2 S1 107.02(10)
C16 C15 O5 110.73(18)
C18 C17 O3 109.6(2)

loop_
_geom_bond_atom_site_label_1
_geom_bond_atom_site_label_2
_geom_bond_distance
S1 C5 1.7591(16)
S1 C2 1.8329(15)
N C5 1.313(2)
N C7 1.379(2)
O1 C3 1.418(2)
C5 C4 1.422(2)
C8 C9 1.412(2)
C8 C7 1.419(2)
C8 C20 1.420(2)
O3 C13 1.327(2)
O3 C17 1.459(2)
C7 C12 1.412(2)
C14 O4 1.194(2)
C14 O5 1.326(2)
C14 C2 1.531(2)
C9 C10 1.376(2)
O5 C15 1.465(2)
C4 C20 1.358(2)
C4 C3 1.511(2)
C3 C2 1.556(2)
C12 C11 1.364(3)
C13 O2 1.191(2)
C13 C2 1.522(2)
C10 C11 1.409(3)
C10 C19 1.509(3)
C15 C16 1.463(3)
C17 C18 1.430(4)
